data_4125504
loop_
_publ_author_name
'Schickedanz, Kai'
'Radtke, Julian'
'Bolte, Michael'
'Lerner, Hans-Wolfram'
'Wagner, Matthias'

_publ_section_title
;
 Facile Route to Quadruply Annulated Borepins.
;
_journal_issue 7
_journal_name_full 'Journal of the American Chemical Society'
_journal_page_first 2842
_journal_page_last 2851
_journal_paper_doi 10.1021/jacs.7b00268
_journal_volume 139
_journal_year 2017
_chemical_formula_moiety 'C29 H23 B Br2'
_chemical_formula_sum 'C29 H23 B Br2'
_chemical_formula_weight 542.10
_space_group_crystal_system monoclinic
_space_group_IT_number 15
_space_group_name_Hall '-C 2yc'
_space_group_name_H-M_alt 'C 1 2/c 1'
_symmetry_space_group_name_Hall '-C 2yc'
_symmetry_space_group_name_H-M 'C 1 2/c 1'
_atom_sites_solution_hydrogens mixed
_audit_creation_method SHELXL-2016/6
_cell_angle_alpha 90
_cell_angle_beta 93.398(15)
_cell_angle_gamma 90
_cell_formula_units_Z 4
_cell_length_a 14.577(3)
_cell_length_b 21.308(2)
_cell_length_c 7.6497(11)
_cell_measurement_reflns_used 6503
_cell_measurement_temperature 173(2)
_cell_measurement_theta_max 25.8
_cell_measurement_theta_min 3.23
_cell_volume 2371.9(6)
_computing_cell_refinement 'X-Area (Stoe & Cie, 2001)'
_computing_data_collection 'X-Area (Stoe & Cie, 2001)'
_computing_data_reduction 'X-Area (Stoe & Cie, 2001)'
_computing_molecular_graphics 'XP in SHELXTL-Plus (Sheldrick, 2008)'
_computing_structure_refinement 'SHELXL-2016/6 (Sheldrick, 2016)'
_diffrn_ambient_temperature 173(2)
_diffrn_measured_fraction_theta_full 0.997
_diffrn_measured_fraction_theta_max 0.997
_diffrn_measurement_device_type 'STOE IPDS II two-circle-diffractometer'
_diffrn_measurement_method \w
_diffrn_radiation_type MoK\a
_diffrn_radiation_wavelength 0.71073
_diffrn_reflns_av_R_equivalents 0.0881
_diffrn_reflns_av_unetI/netI 0.0862
_diffrn_reflns_Laue_measured_fraction_full 0.997
_diffrn_reflns_Laue_measured_fraction_max 0.997
_diffrn_reflns_limit_h_max 17
_diffrn_reflns_limit_h_min -15
_diffrn_reflns_limit_k_max 25
_diffrn_reflns_limit_k_min -25
_diffrn_reflns_limit_l_max 9
_diffrn_reflns_limit_l_min -9
_diffrn_reflns_number 5616
_diffrn_reflns_point_group_measured_fraction_full 0.997
_diffrn_reflns_point_group_measured_fraction_max 0.997
_diffrn_reflns_theta_full 25.000
_diffrn_reflns_theta_max 25.348
_diffrn_reflns_theta_min 3.230
_diffrn_source 'Genix 3D I\mS microfocus X-ray source'
_exptl_absorpt_coefficient_mu 3.433
_exptl_absorpt_correction_T_max 1.000
_exptl_absorpt_correction_T_min 0.382
_exptl_absorpt_correction_type multi-scan
_exptl_absorpt_process_details 'X-Area (Stoe & Cie, 2001)'
_exptl_crystal_colour 'light yellow'
_exptl_crystal_density_diffrn 1.518
_exptl_crystal_description block
_exptl_crystal_F_000 1088
_exptl_crystal_size_max 0.250
_exptl_crystal_size_mid 0.250
_exptl_crystal_size_min 0.190
_refine_diff_density_max 0.700
_refine_diff_density_min -0.606
_refine_diff_density_rms 0.127
_refine_ls_extinction_method none
_refine_ls_goodness_of_fit_ref 1.105
_refine_ls_hydrogen_treatment constr
_refine_ls_matrix_type full
_refine_ls_number_parameters 148
_refine_ls_number_reflns 2176
_refine_ls_number_restraints 0
_refine_ls_restrained_S_all 1.105
_refine_ls_R_factor_all 0.1029
_refine_ls_R_factor_gt 0.0718
_refine_ls_shift/su_max 0.001
_refine_ls_shift/su_mean 0.000
_refine_ls_structure_factor_coef Fsqd
_refine_ls_weighting_details 'w=1/[\s^2^(Fo^2^)+(0.0981P)^2^] where P=(Fo^2^+2Fc^2^)/3'
_refine_ls_weighting_scheme calc
_refine_ls_wR_factor_gt 0.1758
_refine_ls_wR_factor_ref 0.1921
_reflns_Friedel_coverage 0.000
_reflns_number_gt 1505
_reflns_number_total 2176
_reflns_threshold_expression 'I > 2\s(I)'
_cod_data_source_file ja7b00268_si_002.cif
_cod_data_source_block wa2392
_cod_depositor_comments 'Adding full bibliography for 4125504--4125509.cif.'
_cod_database_code 4125504
_shelx_shelxl_version_number 2016/6
_shelx_space_group_comment
; 
The symmetry employed for this shelxl refinement is uniquely defined 
by the following loop, which should always be used as a source of 
symmetry information in preference to the above space-group names. 
They are only intended as comments. 
;
_shelx_estimated_absorpt_t_min 0.481
_shelx_estimated_absorpt_t_max 0.562

loop_
_space_group_symop_operation_xyz
'x, y, z'
'-x, y, -z+1/2'
'x+1/2, y+1/2, z'
'-x+1/2, y+1/2, -z+1/2'
'-x, -y, -z'
'x, -y, z-1/2'
'-x+1/2, -y+1/2, -z'
'x+1/2, -y+1/2, z-1/2'

loop_
_atom_site_label
_atom_site_type_symbol
_atom_site_fract_x
_atom_site_fract_y
_atom_site_fract_z
_atom_site_U_iso_or_equiv
_atom_site_adp_type
_atom_site_occupancy
_atom_site_site_symmetry_order
_atom_site_calc_flag
_atom_site_refinement_flags_posn
_atom_site_refinement_flags_adp
_atom_site_refinement_flags_occupancy
B1 B 0.500000 0.6550(5) 0.750000 0.041(3) Uani 1 2 d S T P
Br1 Br 0.64489(6) 0.68045(3) 1.05767(10) 0.0566(3) Uani 1 1 d . . .
C1 C 0.5826(6) 0.6133(3) 0.6833(9) 0.0464(18) Uani 1 1 d . . .
C2 C 0.5534(6) 0.5772(3) 0.5344(9) 0.0483(18) Uani 1 1 d . . .
H2 H 0.489793 0.575703 0.499447 0.058 Uiso 1 1 calc R U .
C3 C 0.6155(6) 0.5435(3) 0.4371(10) 0.053(2) Uani 1 1 d . . .
H3 H 0.593732 0.520781 0.336273 0.064 Uiso 1 1 calc R U .
C4 C 0.7059(7) 0.5433(3) 0.4858(10) 0.056(2) Uani 1 1 d . . .
H4 H 0.747229 0.521042 0.416940 0.068 Uiso 1 1 calc R U .
C4A C 0.7403(6) 0.5754(3) 0.6370(9) 0.0492(19) Uani 1 1 d . . .
C5 C 0.8347(6) 0.5732(3) 0.6902(10) 0.0507(19) Uani 1 1 d . . .
H5 H 0.875041 0.549179 0.623726 0.061 Uiso 1 1 calc R U .
C6 C 0.8690(6) 0.6044(4) 0.8334(11) 0.059(2) Uani 1 1 d . . .
H6 H 0.933252 0.604175 0.862461 0.070 Uiso 1 1 calc R U .
C7 C 0.8089(6) 0.6375(3) 0.9407(10) 0.0524(18) Uani 1 1 d . . .
H7 H 0.832209 0.657699 1.044747 0.063 Uiso 1 1 calc R U .
C8 C 0.7177(6) 0.6398(3) 0.8922(9) 0.0458(17) Uani 1 1 d . . .
C8A C 0.6771(5) 0.6111(2) 0.7395(8) 0.0394(15) Uani 1 1 d . . .
C21 C 0.500000 0.7295(3) 0.750000 0.036(2) Uani 1 2 d S T P
C22 C 0.5516(5) 0.7644(3) 0.6292(9) 0.0432(16) Uani 1 1 d . . .
C23 C 0.5508(5) 0.8305(3) 0.6332(9) 0.0443(16) Uani 1 1 d . . .
H23 H 0.586111 0.853034 0.553643 0.053 Uiso 1 1 calc R U .
C24 C 0.500000 0.8634(4) 0.750000 0.041(2) Uani 1 2 d S T P
C27 C 0.6038(6) 0.7349(3) 0.4859(11) 0.056(2) Uani 1 1 d . . .
H27A H 0.622011 0.767580 0.404699 0.083 Uiso 1 1 calc R U .
H27B H 0.564481 0.704164 0.422429 0.083 Uiso 1 1 calc R U .
H27C H 0.658717 0.713910 0.537456 0.083 Uiso 1 1 calc R U .
C28 C 0.500000 0.9349(4) 0.750000 0.079(4) Uani 1 2 d S T P
H28A H 0.476761 0.950270 0.634973 0.119 Uiso 0.5 1 d R U P
H28B H 0.562793 0.950270 0.775010 0.119 Uiso 0.5 1 d R U P
H28C H 0.460446 0.950270 0.840018 0.119 Uiso 0.5 1 d R U P

loop_
_atom_site_aniso_label
_atom_site_aniso_U_11
_atom_site_aniso_U_22
_atom_site_aniso_U_33
_atom_site_aniso_U_23
_atom_site_aniso_U_13
_atom_site_aniso_U_12
B1 0.069(8) 0.032(4) 0.022(5) 0.000 0.004(5) 0.000
Br1 0.0780(6) 0.0502(4) 0.0415(5) -0.0143(3) 0.0016(3) 0.0066(4)
C1 0.084(6) 0.023(3) 0.033(3) 0.006(2) 0.014(3) 0.003(3)
C2 0.071(5) 0.026(3) 0.049(4) -0.011(3) 0.013(4) -0.007(3)
C3 0.087(6) 0.034(3) 0.039(4) -0.011(3) 0.004(4) 0.000(3)
C4 0.099(7) 0.026(3) 0.046(4) -0.001(3) 0.020(4) 0.002(4)
C4A 0.088(6) 0.024(3) 0.037(4) 0.004(3) 0.014(4) 0.004(3)
C5 0.068(6) 0.041(3) 0.045(4) 0.007(3) 0.017(4) 0.009(3)
C6 0.054(5) 0.057(4) 0.066(5) 0.013(4) 0.012(4) 0.005(4)
C7 0.071(6) 0.042(3) 0.044(4) 0.003(3) -0.004(4) 0.000(3)
C8 0.068(5) 0.030(3) 0.040(4) 0.000(3) -0.001(3) -0.001(3)
C8A 0.062(5) 0.021(2) 0.035(3) 0.003(2) 0.004(3) 0.000(3)
C21 0.045(6) 0.024(4) 0.038(5) 0.000 -0.001(4) 0.000
C22 0.068(5) 0.028(3) 0.033(4) 0.003(2) -0.001(3) 0.002(3)
C23 0.067(5) 0.031(3) 0.035(4) 0.010(3) 0.005(3) -0.004(3)
C24 0.054(6) 0.028(4) 0.041(5) 0.000 -0.007(4) 0.000
C27 0.084(6) 0.032(3) 0.052(5) 0.003(3) 0.019(4) -0.004(3)
C28 0.156(14) 0.025(4) 0.058(7) 0.000 0.009(8) 0.000

loop_
_atom_type_symbol
_atom_type_description
_atom_type_scat_dispersion_real
_atom_type_scat_dispersion_imag
_atom_type_scat_source
C C 0.0033 0.0016 'International Tables Vol C Tables 4.2.6.8 and 6.1.1.4'
H H 0.0000 0.0000 'International Tables Vol C Tables 4.2.6.8 and 6.1.1.4'
B B 0.0013 0.0007 'International Tables Vol C Tables 4.2.6.8 and 6.1.1.4'
Br Br -0.2901 2.4595 'International Tables Vol C Tables 4.2.6.8 and 6.1.1.4'

loop_
_geom_angle_atom_site_label_1
_geom_angle_atom_site_label_2
_geom_angle_atom_site_label_3
_geom_angle
_geom_angle_site_symmetry_1
_geom_angle_site_symmetry_3
C21 B1 C1 123.6(4) . 2_656
C21 B1 C1 123.6(4) . .
C1 B1 C1 112.8(7) 2_656 .
C2 C1 C8A 117.6(6) . .
C2 C1 B1 111.2(7) . .
C8A C1 B1 131.0(5) . .
C3 C2 C1 122.1(8) . .
C3 C2 H2 119.0 . .
C1 C2 H2 119.0 . .
C4 C3 C2 120.5(7) . .
C4 C3 H3 119.8 . .
C2 C3 H3 119.8 . .
C3 C4 C4A 121.3(7) . .
C3 C4 H4 119.4 . .
C4A C4 H4 119.4 . .
C4 C4A C5 120.9(7) . .
C4 C4A C8A 119.2(8) . .
C5 C4A C8A 119.9(7) . .
C6 C5 C4A 121.6(7) . .
C6 C5 H5 119.2 . .
C4A C5 H5 119.2 . .
C5 C6 C7 120.0(8) . .
C5 C6 H6 120.0 . .
C7 C6 H6 120.0 . .
C8 C7 C6 119.1(7) . .
C8 C7 H7 120.5 . .
C6 C7 H7 120.5 . .
C7 C8 C8A 124.2(7) . .
C7 C8 Br1 114.2(5) . .
C8A C8 Br1 121.5(6) . .
C8 C8A C1 125.8(6) . .
C8 C8A C4A 114.9(7) . .
C1 C8A C4A 119.2(6) . .
C22 C21 C22 117.6(7) 2_656 .
C22 C21 B1 121.2(3) 2_656 .
C22 C21 B1 121.2(3) . .
C23 C22 C21 120.0(6) . .
C23 C22 C27 115.9(6) . .
C21 C22 C27 124.1(5) . .
C24 C23 C22 121.7(6) . .
C24 C23 H23 119.2 . .
C22 C23 H23 119.2 . .
C23 C24 C23 119.1(7) 2_656 .
C23 C24 C28 120.4(4) 2_656 .
C23 C24 C28 120.4(4) . .
C22 C27 H27A 109.5 . .
C22 C27 H27B 109.5 . .
H27A C27 H27B 109.5 . .
C22 C27 H27C 109.5 . .
H27A C27 H27C 109.5 . .
H27B C27 H27C 109.5 . .
C24 C28 H28A 109.5 . .
C24 C28 H28B 109.5 . .
H28A C28 H28B 109.5 . .
C24 C28 H28C 109.5 . .
H28A C28 H28C 109.5 . .
H28B C28 H28C 109.5 . .
C24 C28 H28A 109.473(3) . 2_656
H28A C28 H28A 141.1 . 2_656
H28B C28 H28A 56.3 . 2_656
H28C C28 H28A 56.2 . 2_656
C24 C28 H28B 109.474(4) . 2_656
H28A C28 H28B 56.3 . 2_656
H28B C28 H28B 141.1 . 2_656
H28C C28 H28B 56.3 . 2_656
H28A C28 H28B 109.5 2_656 2_656
C24 C28 H28C 109.474(3) . 2_656
H28A C28 H28C 56.2 . 2_656
H28B C28 H28C 56.3 . 2_656
H28C C28 H28C 141.1 . 2_656
H28A C28 H28C 109.5 2_656 2_656
H28B C28 H28C 109.5 2_656 2_656

loop_
_geom_bond_atom_site_label_1
_geom_bond_atom_site_label_2
_geom_bond_distance
_geom_bond_site_symmetry_2
B1 C21 1.589(12) .
B1 C1 1.603(9) 2_656
B1 C1 1.603(9) .
Br1 C8 1.907(7) .
C1 C2 1.419(10) .
C1 C8A 1.420(11) .
C2 C3 1.402(10) .
C2 H2 0.9500 .
C3 C4 1.348(12) .
C3 H3 0.9500 .
C4 C4A 1.411(11) .
C4 H4 0.9500 .
C4A C5 1.412(12) .
C4A C8A 1.458(9) .
C5 C6 1.352(11) .
C5 H5 0.9500 .
C6 C7 1.422(11) .
C6 H6 0.9500 .
C7 C8 1.360(12) .
C7 H7 0.9500 .
C8 C8A 1.418(9) .
C21 C22 1.432(8) 2_656
C21 C22 1.432(8) .
C22 C23 1.409(8) .
C22 C27 1.508(10) .
C23 C24 1.385(8) .
C23 H23 0.9500 .
C24 C28 1.524(11) .
C27 H27A 0.9800 .
C27 H27B 0.9800 .
C27 H27C 0.9800 .
C28 H28A 0.9800 .
C28 H28B 0.9800 .
C28 H28C 0.9800 .
C28 H28A 0.9800 2_656
C28 H28B 0.9800 2_656
C28 H28C 0.9800 2_656

loop_
_geom_torsion_atom_site_label_1
_geom_torsion_atom_site_label_2
_geom_torsion_atom_site_label_3
_geom_torsion_atom_site_label_4
_geom_torsion
_geom_torsion_site_symmetry_1
_geom_torsion_site_symmetry_4
C21 B1 C1 C2 -116.2(4) . .
C1 B1 C1 C2 63.8(4) 2_656 .
C21 B1 C1 C8A 58.4(7) . .
C1 B1 C1 C8A -121.6(7) 2_656 .
C8A C1 C2 C3 -4.3(9) . .
B1 C1 C2 C3 171.1(6) . .
C1 C2 C3 C4 1.7(10) . .
C2 C3 C4 C4A 1.4(10) . .
C3 C4 C4A C5 177.9(7) . .
C3 C4 C4A C8A -1.8(9) . .
C4 C4A C5 C6 179.1(6) . .
C8A C4A C5 C6 -1.2(10) . .
C4A C5 C6 C7 3.8(11) . .
C5 C6 C7 C8 -3.2(10) . .
C6 C7 C8 C8A 0.0(10) . .
C6 C7 C8 Br1 175.6(5) . .
C7 C8 C8A C1 -178.9(6) . .
Br1 C8 C8A C1 5.8(9) . .
C7 C8 C8A C4A 2.4(9) . .
Br1 C8 C8A C4A -172.9(4) . .
C2 C1 C8A C8 -174.8(6) . .
B1 C1 C8A C8 10.9(10) . .
C2 C1 C8A C4A 3.8(8) . .
B1 C1 C8A C4A -170.5(6) . .
C4 C4A C8A C8 177.8(6) . .
C5 C4A C8A C8 -1.8(8) . .
C4 C4A C8A C1 -0.9(8) . .
C5 C4A C8A C1 179.4(6) . .
C1 B1 C21 C22 26.4(5) 2_656 2_656
C1 B1 C21 C22 -153.6(5) . 2_656
C1 B1 C21 C22 -153.6(5) 2_656 .
C1 B1 C21 C22 26.4(5) . .
C22 C21 C22 C23 0.5(5) 2_656 .
B1 C21 C22 C23 -179.5(5) . .
C22 C21 C22 C27 -175.5(9) 2_656 .
B1 C21 C22 C27 4.5(9) . .
C21 C22 C23 C24 -1.0(10) . .
C27 C22 C23 C24 175.3(6) . .
C22 C23 C24 C23 0.5(5) . 2_656
C22 C23 C24 C28 -179.5(5) . .
